data_4033785
loop_
_publ_author_name
'Sakhare, Priyanka R.'
'Subramanian, Parthasarathi'
'Kaliappan, Krishna P.'

_publ_section_title
;
 Copper Catalyzed Oxidative C-C Bond Cleavage of 1,2-Diketones:
 A&#x00A0;Divergent Approach to 1,8-Naphthalimides,
 Biphenyl-2,2'-dicarboxamides, and N-Heterocyclic Amides.
;
_journal_issue 4
_journal_name_full 'The Journal of organic chemistry'
_journal_page_first 2112
_journal_page_last 2125
_journal_paper_doi 10.1021/acs.joc.8b03114
_journal_volume 84
_journal_year 2019
_chemical_formula_moiety 'C24 H18 N4 O2, C12 H10 N2 O'
_chemical_formula_sum 'C36 H28 N6 O3'
_chemical_formula_weight 592.64
_space_group_crystal_system orthorhombic
_space_group_IT_number 18
_space_group_name_Hall 'P 2 2ab'
_space_group_name_H-M_alt 'P 21 21 2'
_atom_sites_solution_hydrogens geom
_audit_creation_date 2016-12-20
_audit_creation_method
;
Olex2 1.2-alpha
(compiled 2015.10.28 svn.r3245 for OlexSys, GUI svn.r5128)
;
_cell_angle_alpha 90
_cell_angle_beta 90
_cell_angle_gamma 90
_cell_formula_units_Z 4
_cell_length_a 20.1905(9)
_cell_length_b 15.9988(6)
_cell_length_c 9.2004(3)
_cell_measurement_reflns_used 8029
_cell_measurement_temperature 293(2)
_cell_measurement_theta_max 30.9720
_cell_measurement_theta_min 2.2210
_cell_volume 2971.9(2)
_computing_cell_refinement 'CrysAlisPro 1.171.38.43 (Rigaku OD, 2015)'
_computing_data_collection 'CrysAlisPro 1.171.38.43 (Rigaku OD, 2015)'
_computing_data_reduction 'CrysAlisPro 1.171.38.43 (Rigaku OD, 2015)'
_computing_molecular_graphics 'Olex2 (Dolomanov et al., 2009)'
_computing_publication_material 'Olex2 (Dolomanov et al., 2009)'
_computing_structure_refinement 'ShelXL (Sheldrick, 2015)'
_computing_structure_solution 'ShelXT (Sheldrick, 2015)'
_diffrn_ambient_temperature 293(2)
_diffrn_detector 'CCD plate'
_diffrn_measured_fraction_theta_full 0.996
_diffrn_measured_fraction_theta_max 0.996
_diffrn_measurement_details
;
List of Runs (angles in degrees, time in seconds):

  # Type    Start    End  Width  t~exp~   \w     \q     \k     \f   Frames
--------------------------------------------------------------------------
  1  \w   -110.00  19.00   0.50    8.00    --  -20.00 -72.00 -36.00  258
  2  \w    -58.00   5.00   0.50    8.00    --  -20.00  72.00-108.00  126
  3  \w   -110.00 -76.50   0.50    8.00    --  -20.00 -72.00-108.00   67
;
_diffrn_measurement_device 'abstract diffractometer'
_diffrn_measurement_device_type 'dtrek-CrysAlisPro-abstract goniometer imported rigaku-d*trek images'
_diffrn_measurement_method '\w scans'
_diffrn_orient_matrix_type 'CrysAlisPro convention (1999,Acta A55,543-557)'
_diffrn_orient_matrix_UB_11 0.0088913000
_diffrn_orient_matrix_UB_12 -0.0101050000
_diffrn_orient_matrix_UB_13 0.0724882000
_diffrn_orient_matrix_UB_21 0.0000201000
_diffrn_orient_matrix_UB_22 0.0430832000
_diffrn_orient_matrix_UB_23 0.0181698000
_diffrn_orient_matrix_UB_31 -0.0339920000
_diffrn_orient_matrix_UB_32 -0.0025681000
_diffrn_orient_matrix_UB_33 0.0189532000
_diffrn_radiation_monochromator graphite
_diffrn_radiation_probe x-ray
_diffrn_radiation_type MoK\a
_diffrn_radiation_wavelength 0.71073
_diffrn_reflns_av_R_equivalents 0.0450
_diffrn_reflns_av_unetI/netI 0.0528
_diffrn_reflns_Laue_measured_fraction_full 0.996
_diffrn_reflns_Laue_measured_fraction_max 0.996
_diffrn_reflns_limit_h_max 23
_diffrn_reflns_limit_h_min -24
_diffrn_reflns_limit_k_max 19
_diffrn_reflns_limit_k_min -15
_diffrn_reflns_limit_l_max 10
_diffrn_reflns_limit_l_min -10
_diffrn_reflns_number 12525
_diffrn_reflns_point_group_measured_fraction_full 0.989
_diffrn_reflns_point_group_measured_fraction_max 0.989
_diffrn_reflns_theta_full 24.987
_diffrn_reflns_theta_max 24.987
_diffrn_reflns_theta_min 2.214
_diffrn_source 'fine-focus sealed X-ray tube'
_diffrn_source_type 'Enhance (Mo) X-ray Source'
_exptl_absorpt_coefficient_mu 0.087
_exptl_absorpt_correction_T_max 1.00000
_exptl_absorpt_correction_T_min 0.43018
_exptl_absorpt_correction_type multi-scan
_exptl_absorpt_process_details
;
CrysAlisPro 1.171.38.43 (Rigaku Oxford Diffraction, 2015)
Empirical absorption correction using spherical harmonics,
 implemented in SCALE3 ABSPACK scaling algorithm.
;
_exptl_crystal_colour colourless
_exptl_crystal_colour_primary colourless
_exptl_crystal_density_diffrn 1.325
_exptl_crystal_description block
_exptl_crystal_F_000 1240
_exptl_crystal_size_max 0.307
_exptl_crystal_size_mid 0.164
_exptl_crystal_size_min 0.099
_refine_diff_density_max 0.329
_refine_diff_density_min -0.346
_refine_diff_density_rms 0.062
_refine_ls_abs_structure_details
;
 Flack x determined using 1783 quotients [(I+)-(I-)]/[(I+)+(I-)]
 (Parsons, Flack and Wagner, Acta Cryst. B69 (2013) 249-259).
;
_refine_ls_abs_structure_Flack -0.9(8)
_refine_ls_extinction_method none
_refine_ls_goodness_of_fit_ref 1.044
_refine_ls_hydrogen_treatment constr
_refine_ls_matrix_type full
_refine_ls_number_parameters 406
_refine_ls_number_reflns 5176
_refine_ls_number_restraints 0
_refine_ls_restrained_S_all 1.044
_refine_ls_R_factor_all 0.0483
_refine_ls_R_factor_gt 0.0417
_refine_ls_shift/su_max 0.000
_refine_ls_shift/su_mean 0.000
_refine_ls_structure_factor_coef Fsqd
_refine_ls_weighting_details 'w=1/[\s^2^(Fo^2^)+(0.0499P)^2^+0.3638P] where P=(Fo^2^+2Fc^2^)/3'
_refine_ls_weighting_scheme calc
_refine_ls_wR_factor_gt 0.0964
_refine_ls_wR_factor_ref 0.1015
_reflns_Friedel_coverage 0.753
_reflns_Friedel_fraction_full 0.981
_reflns_Friedel_fraction_max 0.981
_reflns_number_gt 4702
_reflns_number_total 5176
_reflns_threshold_expression 'I > 2\s(I)'
_cod_data_source_file jo8b03114_si_001.cif
_cod_data_source_block kpk-125-ps-198_mo
_cod_database_code 4033785
_chemical_oxdiff_formula C23H23N5O2
_shelx_space_group_comment
;
The symmetry employed for this shelxl refinement is uniquely defined
by the following loop, which should always be used as a source of
symmetry information in preference to the above space-group names.
They are only intended as comments.
;
_reflns_odcompleteness_completeness 93.53
_reflns_odcompleteness_iscentric 1
_reflns_odcompleteness_theta 31.04
_olex2_refinement_description
;
1. Fixed Uiso
 At 1.2 times of:
  All C(H) groups, All N(H) groups
2.a Aromatic/amide H refined with riding coordinates:
 N3(H3), N6(H6), N2(H2), C35(H35), C21(H21), C11(H11), C36(H36), C34(H34),
 C14(H14), C24(H24), C15(H15), C4(H4), C17(H17), C22(H22), C10(H10), C9(H9),
 C8(H8), C23(H23), N5(H5), C33(H33), C2(H2A), C16(H16), C28(H28), C3(H3A),
 C1(H1), C27(H27), C26(H26), C25(H25)
;
_shelx_shelxl_version_number 2014/7
_olex2_submission_special_instructions 'No special instructions were received'
_oxdiff_exptl_absorpt_empirical_details
;
Empirical correction (ABSPACK) includes:
- Absorption correction using spherical harmonics
- Frame scaling
- Detector area scaling
;
_oxdiff_exptl_absorpt_empirical_full_max 1.916
_oxdiff_exptl_absorpt_empirical_full_min 0.647

loop_
_space_group_symop_operation_xyz
'x, y, z'
'-x, -y, z'
'-x+1/2, y+1/2, -z'
'x+1/2, -y+1/2, -z'

loop_
_atom_site_label
_atom_site_type_symbol
_atom_site_fract_x
_atom_site_fract_y
_atom_site_fract_z
_atom_site_U_iso_or_equiv
_atom_site_adp_type
_atom_site_occupancy
_atom_site_site_symmetry_order
_atom_site_calc_flag
_atom_site_refinement_flags_posn
O2 O -0.29429(10) -0.34542(13) -1.0889(2) 0.0294(5) Uani 1 1 d .
O1 O -0.44901(10) -0.32373(13) -0.6814(2) 0.0232(5) Uani 1 1 d .
O3 O -0.57250(10) -0.08234(14) -0.5889(2) 0.0302(5) Uani 1 1 d .
N1 N -0.57703(12) -0.43270(15) -0.3964(3) 0.0216(6) Uani 1 1 d .
N3 N -0.34448(12) -0.28576(15) -0.8919(3) 0.0201(5) Uani 1 1 d .
H3 H -0.3731 -0.2955 -0.8247 0.024 Uiso 1 1 calc R
N4 N -0.34605(12) -0.15353(16) -0.7994(3) 0.0245(6) Uani 1 1 d .
N6 N -0.49029(13) -0.13150(16) -0.7341(3) 0.0247(6) Uani 1 1 d .
H6 H -0.4482 -0.1392 -0.7380 0.030 Uiso 1 1 calc R
N2 N -0.47221(11) -0.39524(15) -0.4725(2) 0.0203(5) Uani 1 1 d .
H2 H -0.4557 -0.4274 -0.4070 0.024 Uiso 1 1 calc R
C19 C -0.33124(14) -0.35032(18) -0.9833(3) 0.0201(6) Uani 1 1 d .
C35 C -0.37047(16) -0.1483(2) -0.3535(4) 0.0314(8) Uani 1 1 d .
H35 H -0.3358 -0.1863 -0.3468 0.038 Uiso 1 1 calc R
C21 C -0.26408(15) -0.18133(19) -0.9814(3) 0.0236(7) Uani 1 1 d .
H21 H -0.2442 -0.2191 -1.0446 0.028 Uiso 1 1 calc R
C11 C -0.26040(15) -0.44612(19) -0.6731(3) 0.0253(7) Uani 1 1 d .
H11 H -0.2385 -0.4716 -0.7502 0.030 Uiso 1 1 calc R
C20 C -0.31720(14) -0.20517(17) -0.8935(3) 0.0192(6) Uani 1 1 d .
C18 C -0.36626(14) -0.43029(18) -0.9481(3) 0.0187(6) Uani 1 1 d .
C13 C -0.36664(14) -0.46573(18) -0.8088(3) 0.0190(6) Uani 1 1 d .
C36 C -0.41259(15) -0.1505(2) -0.4707(4) 0.0283(7) Uani 1 1 d .
H36 H -0.4065 -0.1909 -0.5422 0.034 Uiso 1 1 calc R
C34 C -0.37986(17) -0.0895(2) -0.2461(4) 0.0340(8) Uani 1 1 d .
H34 H -0.3522 -0.0887 -0.1653 0.041 Uiso 1 1 calc R
C14 C -0.40009(14) -0.54065(19) -0.7870(3) 0.0227(7) Uani 1 1 d .
H14 H -0.4006 -0.5643 -0.6947 0.027 Uiso 1 1 calc R
C12 C -0.32815(14) -0.43141(17) -0.6831(3) 0.0191(6) Uani 1 1 d .
C24 C -0.32352(16) -0.0746(2) -0.7927(3) 0.0287(7) Uani 1 1 d .
H24 H -0.3437 -0.0380 -0.7279 0.034 Uiso 1 1 calc R
C15 C -0.43253(16) -0.5807(2) -0.8991(3) 0.0266(7) Uani 1 1 d .
H15 H -0.4554 -0.6303 -0.8821 0.032 Uiso 1 1 calc R
C4 C -0.64182(14) -0.4163(2) -0.3802(3) 0.0249(7) Uani 1 1 d .
H4 H -0.6682 -0.4564 -0.3352 0.030 Uiso 1 1 calc R
C17 C -0.39796(14) -0.47227(19) -1.0608(3) 0.0211(7) Uani 1 1 d .
H17 H -0.3970 -0.4498 -1.1540 0.025 Uiso 1 1 calc R
C22 C -0.24217(15) -0.1003(2) -0.9712(3) 0.0259(7) Uani 1 1 d .
H22 H -0.2069 -0.0825 -1.0286 0.031 Uiso 1 1 calc R
C10 C -0.22482(15) -0.4235(2) -0.5499(3) 0.0283(7) Uani 1 1 d .
H10 H -0.1794 -0.4326 -0.5459 0.034 Uiso 1 1 calc R
C9 C -0.25700(15) -0.3875(2) -0.4339(3) 0.0262(7) Uani 1 1 d .
H9 H -0.2335 -0.3735 -0.3505 0.031 Uiso 1 1 calc R
C8 C -0.32472(15) -0.37220(18) -0.4412(3) 0.0229(7) Uani 1 1 d .
H8 H -0.3464 -0.3478 -0.3628 0.028 Uiso 1 1 calc R
C23 C -0.27201(15) -0.0450(2) -0.8766(3) 0.0275(7) Uani 1 1 d .
H23 H -0.2579 0.0102 -0.8698 0.033 Uiso 1 1 calc R
N5 N -0.48850(14) -0.18699(19) -0.9626(3) 0.0369(7) Uani 1 1 d .
H5 H -0.4468 -0.1947 -0.9486 0.044 Uiso 1 1 calc R
C33 C -0.43015(17) -0.0318(2) -0.2583(3) 0.0300(7) Uani 1 1 d .
H33 H -0.4355 0.0082 -0.1860 0.036 Uiso 1 1 calc R
C2 C -0.63210(16) -0.2838(2) -0.4927(4) 0.0309(8) Uani 1 1 d .
H2A H -0.6506 -0.2341 -0.5261 0.037 Uiso 1 1 calc R
C6 C -0.43115(14) -0.36830(17) -0.5800(3) 0.0187(6) Uani 1 1 d .
C30 C -0.51430(15) -0.10064(19) -0.6067(3) 0.0237(7) Uani 1 1 d .
C16 C -0.43069(15) -0.5464(2) -1.0371(3) 0.0254(7) Uani 1 1 d .
H16 H -0.4516 -0.5735 -1.1138 0.030 Uiso 1 1 calc R
C29 C -0.52600(15) -0.1522(2) -0.8601(3) 0.0260(7) Uani 1 1 d .
C31 C -0.46450(14) -0.09318(19) -0.4844(3) 0.0232(7) Uani 1 1 d .
C5 C -0.53983(14) -0.37421(18) -0.4606(3) 0.0198(6) Uani 1 1 d .
C7 C -0.36013(13) -0.39326(18) -0.5652(3) 0.0184(6) Uani 1 1 d .
C32 C -0.47331(15) -0.03204(19) -0.3768(3) 0.0239(7) Uani 1 1 d .
C28 C -0.59341(16) -0.1389(2) -0.8796(4) 0.0366(8) Uani 1 1 d .
H28 H -0.6188 -0.1146 -0.8066 0.044 Uiso 1 1 calc R
C3 C -0.67138(16) -0.3435(2) -0.4264(3) 0.0298(7) Uani 1 1 d .
H3A H -0.7165 -0.3347 -0.4133 0.036 Uiso 1 1 calc R
C1 C -0.56482(16) -0.29900(19) -0.5089(3) 0.0270(7) Uani 1 1 d .
H1 H -0.5372 -0.2593 -0.5513 0.032 Uiso 1 1 calc R
C27 C -0.62172(19) -0.1623(3) -1.0092(4) 0.0433(9) Uani 1 1 d .
H27 H -0.6668 -0.1540 -1.0247 0.052 Uiso 1 1 calc R
C26 C -0.5835(2) -0.1981(3) -1.1161(4) 0.0474(10) Uani 1 1 d .
H26 H -0.6018 -0.2140 -1.2046 0.057 Uiso 1 1 calc R
C25 C -0.51684(19) -0.2097(2) -1.0879(4) 0.0440(10) Uani 1 1 d .
H25 H -0.4906 -0.2344 -1.1591 0.053 Uiso 1 1 calc R

loop_
_atom_site_aniso_label
_atom_site_aniso_U_11
_atom_site_aniso_U_22
_atom_site_aniso_U_33
_atom_site_aniso_U_23
_atom_site_aniso_U_13
_atom_site_aniso_U_12
O2 0.0366(13) 0.0260(12) 0.0255(11) -0.0041(10) 0.0117(10) -0.0039(10)
O1 0.0238(12) 0.0249(11) 0.0209(10) 0.0031(9) 0.0025(9) 0.0006(9)
O3 0.0215(12) 0.0337(13) 0.0354(12) -0.0080(11) 0.0020(10) 0.0012(10)
N1 0.0217(13) 0.0233(13) 0.0196(12) -0.0001(11) 0.0042(10) 0.0011(11)
N3 0.0208(13) 0.0177(13) 0.0218(12) -0.0008(11) 0.0062(10) -0.0023(10)
N4 0.0242(14) 0.0196(14) 0.0298(13) -0.0035(12) 0.0031(11) -0.0023(11)
N6 0.0199(14) 0.0273(15) 0.0268(13) -0.0017(12) 0.0017(11) 0.0015(11)
N2 0.0189(13) 0.0219(13) 0.0201(12) 0.0027(11) 0.0004(10) 0.0006(11)
C19 0.0194(15) 0.0213(15) 0.0195(14) -0.0003(13) -0.0003(13) 0.0024(13)
C35 0.0264(18) 0.0244(18) 0.0432(19) 0.0049(16) -0.0043(15) 0.0056(14)
C21 0.0215(16) 0.0228(16) 0.0265(15) 0.0013(13) 0.0029(13) -0.0009(13)
C11 0.0228(17) 0.0270(17) 0.0261(15) -0.0028(14) 0.0034(13) 0.0012(14)
C20 0.0198(15) 0.0186(15) 0.0193(13) 0.0001(13) -0.0008(12) -0.0005(12)
C18 0.0154(15) 0.0200(15) 0.0207(14) -0.0009(13) 0.0025(12) 0.0035(12)
C13 0.0165(15) 0.0196(15) 0.0208(14) -0.0026(13) 0.0017(12) 0.0028(12)
C36 0.0276(17) 0.0198(16) 0.0373(18) -0.0002(15) 0.0027(14) -0.0009(14)
C34 0.036(2) 0.031(2) 0.0351(18) 0.0062(16) -0.0118(15) -0.0026(16)
C14 0.0246(17) 0.0224(17) 0.0212(15) 0.0007(13) 0.0049(13) -0.0035(13)
C12 0.0212(16) 0.0165(15) 0.0197(13) 0.0026(12) -0.0005(12) -0.0001(12)
C24 0.0269(18) 0.0218(17) 0.0373(17) -0.0066(14) 0.0024(15) 0.0003(14)
C15 0.0274(17) 0.0244(16) 0.0278(15) -0.0060(14) 0.0063(14) -0.0076(14)
C4 0.0207(16) 0.0264(17) 0.0276(15) 0.0007(14) 0.0067(13) -0.0030(13)
C17 0.0216(16) 0.0227(16) 0.0188(14) -0.0008(13) 0.0004(12) 0.0012(13)
C22 0.0200(15) 0.0283(17) 0.0295(16) 0.0057(15) 0.0008(13) -0.0025(14)
C10 0.0185(16) 0.0314(18) 0.0351(17) 0.0018(15) -0.0031(14) -0.0014(13)
C9 0.0249(16) 0.0290(17) 0.0246(15) 0.0012(14) -0.0056(13) -0.0072(14)
C8 0.0264(16) 0.0221(16) 0.0203(14) 0.0002(12) 0.0028(13) -0.0025(13)
C23 0.0253(17) 0.0203(16) 0.0368(17) 0.0021(14) -0.0030(15) -0.0051(13)
N5 0.0291(16) 0.0484(19) 0.0331(15) -0.0092(14) 0.0008(13) -0.0002(14)
C33 0.0366(19) 0.0261(18) 0.0273(16) 0.0017(14) -0.0023(15) 0.0007(15)
C2 0.0297(18) 0.0237(17) 0.0392(18) 0.0049(16) 0.0041(15) 0.0087(14)
C6 0.0221(16) 0.0141(14) 0.0201(14) -0.0046(12) 0.0024(13) -0.0005(12)
C30 0.0242(17) 0.0173(15) 0.0296(15) 0.0004(14) 0.0033(13) -0.0023(13)
C16 0.0218(16) 0.0282(17) 0.0260(15) -0.0085(14) 0.0004(13) -0.0030(14)
C29 0.0280(17) 0.0231(17) 0.0268(16) -0.0021(14) 0.0005(13) -0.0032(14)
C31 0.0217(15) 0.0195(16) 0.0284(15) 0.0026(14) 0.0007(13) -0.0025(13)
C5 0.0202(15) 0.0219(16) 0.0173(14) -0.0035(12) 0.0010(12) -0.0006(12)
C7 0.0185(14) 0.0158(14) 0.0210(14) 0.0030(12) 0.0024(12) -0.0027(12)
C32 0.0253(17) 0.0204(16) 0.0261(15) 0.0042(13) 0.0039(13) -0.0016(13)
C28 0.0296(19) 0.042(2) 0.0379(19) -0.0068(18) 0.0015(15) -0.0006(16)
C3 0.0207(16) 0.0336(18) 0.0351(17) -0.0032(15) 0.0034(14) 0.0030(14)
C1 0.0263(17) 0.0194(16) 0.0355(17) 0.0002(14) 0.0063(14) -0.0007(13)
C27 0.034(2) 0.054(2) 0.042(2) -0.001(2) -0.0079(17) -0.0042(18)
C26 0.057(3) 0.055(3) 0.0301(18) -0.0085(19) -0.0096(18) -0.011(2)
C25 0.047(2) 0.054(3) 0.0306(18) -0.0105(19) 0.0037(17) -0.0054(19)

loop_
_atom_type_symbol
_atom_type_description
_atom_type_scat_dispersion_real
_atom_type_scat_dispersion_imag
_atom_type_scat_source
C C 0.0033 0.0016 'International Tables Vol C Tables 4.2.6.8 and 6.1.1.4'
H H 0.0000 0.0000 'International Tables Vol C Tables 4.2.6.8 and 6.1.1.4'
N N 0.0061 0.0033 'International Tables Vol C Tables 4.2.6.8 and 6.1.1.4'
O O 0.0106 0.0060 'International Tables Vol C Tables 4.2.6.8 and 6.1.1.4'

loop_
_geom_angle_atom_site_label_1
_geom_angle_atom_site_label_2
_geom_angle_atom_site_label_3
_geom_angle
_geom_angle_site_symmetry_3
C5 N1 C4 117.4(3) .
C19 N3 H3 116.0 .
C19 N3 C20 127.9(2) .
C20 N3 H3 116.0 .
C20 N4 C24 117.7(3) .
C30 N6 H6 116.1 .
C30 N6 C29 127.8(3) .
C29 N6 H6 116.1 .
C6 N2 H2 117.6 .
C6 N2 C5 124.8(2) .
C5 N2 H2 117.6 .
O2 C19 N3 124.1(3) .
O2 C19 C18 120.9(3) .
N3 C19 C18 115.0(2) .
C36 C35 H35 120.1 .
C36 C35 C34 119.7(3) .
C34 C35 H35 120.1 .
C20 C21 H21 121.1 .
C22 C21 H21 121.1 .
C22 C21 C20 117.8(3) .
C12 C11 H11 119.4 .
C10 C11 H11 119.4 .
C10 C11 C12 121.2(3) .
N4 C20 N3 113.1(2) .
N4 C20 C21 122.9(3) .
C21 C20 N3 124.0(3) .
C13 C18 C19 123.1(3) .
C17 C18 C19 117.9(2) .
C17 C18 C13 118.9(3) .
C18 C13 C12 123.7(3) .
C14 C13 C18 118.9(3) .
C14 C13 C12 117.2(3) .
C35 C36 H36 119.4 .
C35 C36 C31 121.2(3) .
C31 C36 H36 119.4 .
C35 C34 H34 120.0 .
C33 C34 C35 120.0(3) .
C33 C34 H34 120.0 .
C13 C14 H14 119.2 .
C15 C14 C13 121.6(3) .
C15 C14 H14 119.2 .
C11 C12 C13 120.0(3) .
C11 C12 C7 118.4(3) .
C7 C12 C13 121.2(2) .
N4 C24 H24 118.2 .
N4 C24 C23 123.5(3) .
C23 C24 H24 118.2 .
C14 C15 H15 120.4 .
C14 C15 C16 119.2(3) .
C16 C15 H15 120.4 .
N1 C4 H4 118.2 .
N1 C4 C3 123.6(3) .
C3 C4 H4 118.2 .
C18 C17 H17 119.4 .
C16 C17 C18 121.3(3) .
C16 C17 H17 119.4 .
C21 C22 H22 119.7 .
C21 C22 C23 120.5(3) .
C23 C22 H22 119.7 .
C11 C10 H10 120.1 .
C9 C10 C11 119.8(3) .
C9 C10 H10 120.1 .
C10 C9 H9 120.0 .
C10 C9 C8 120.0(3) .
C8 C9 H9 120.0 .
C9 C8 H8 119.9 .
C7 C8 C9 120.2(3) .
C7 C8 H8 119.9 .
C24 C23 H23 121.2 .
C22 C23 C24 117.5(3) .
C22 C23 H23 121.2 .
C29 N5 H5 120.6 .
C29 N5 C25 118.7(3) .
C25 N5 H5 120.6 .
C34 C33 H33 119.2 .
C34 C33 C32 121.5(3) .
C32 C33 H33 119.2 .
C3 C2 H2A 120.4 .
C3 C2 C1 119.2(3) .
C1 C2 H2A 120.4 .
O1 C6 N2 123.9(3) .
O1 C6 C7 120.4(3) .
N2 C6 C7 115.7(2) .
O3 C30 N6 123.0(3) .
O3 C30 C31 121.3(3) .
N6 C30 C31 115.6(2) .
C15 C16 H16 120.0 .
C17 C16 C15 120.1(3) .
C17 C16 H16 120.0 .
N5 C29 N6 113.0(3) .
N5 C29 C28 122.0(3) .
C28 C29 N6 124.9(3) .
C36 C31 C30 120.9(3) .
C36 C31 C32 119.2(3) .
C32 C31 C30 119.7(3) .
N1 C5 N2 114.3(2) .
N1 C5 C1 123.2(3) .
C1 C5 N2 122.5(3) .
C12 C7 C6 119.2(2) .
C8 C7 C12 120.3(3) .
C8 C7 C6 120.3(3) .
C33 C32 C31 118.3(3) .
C33 C32 C32 116.8(2) 2_455
C31 C32 C32 124.9(2) 2_455
C29 C28 H28 120.8 .
C27 C28 C29 118.5(3) .
C27 C28 H28 120.8 .
C4 C3 C2 118.2(3) .
C4 C3 H3A 120.9 .
C2 C3 H3A 120.9 .
C2 C1 H1 120.8 .
C5 C1 C2 118.5(3) .
C5 C1 H1 120.8 .
C28 C27 H27 120.0 .
C28 C27 C26 120.0(4) .
C26 C27 H27 120.0 .
C27 C26 H26 121.0 .
C27 C26 C25 117.9(3) .
C25 C26 H26 121.0 .
N5 C25 C26 122.8(3) .
N5 C25 H25 118.6 .
C26 C25 H25 118.6 .

loop_
_geom_bond_atom_site_label_1
_geom_bond_atom_site_label_2
_geom_bond_distance
_geom_bond_site_symmetry_2
O2 C19 1.227(3) .
O1 C6 1.228(3) .
O3 C30 1.222(3) .
N1 C4 1.342(4) .
N1 C5 1.338(4) .
N3 H3 0.8600 .
N3 C19 1.359(4) .
N3 C20 1.402(4) .
N4 C20 1.331(4) .
N4 C24 1.344(4) .
N6 H6 0.8600 .
N6 C30 1.361(4) .
N6 C29 1.405(4) .
N2 H2 0.8600 .
N2 C6 1.361(4) .
N2 C5 1.410(4) .
C19 C18 1.497(4) .
C35 H35 0.9300 .
C35 C36 1.373(4) .
C35 C34 1.378(5) .
C21 H21 0.9300 .
C21 C20 1.396(4) .
C21 C22 1.373(4) .
C11 H11 0.9300 .
C11 C12 1.391(4) .
C11 C10 1.390(4) .
C18 C13 1.401(4) .
C18 C17 1.391(4) .
C13 C14 1.390(4) .
C13 C12 1.498(4) .
C36 H36 0.9300 .
C36 C31 1.398(4) .
C34 H34 0.9300 .
C34 C33 1.376(5) .
C14 H14 0.9300 .
C14 C15 1.380(4) .
C12 C7 1.402(4) .
C24 H24 0.9300 .
C24 C23 1.380(4) .
C15 H15 0.9300 .
C15 C16 1.384(4) .
C4 H4 0.9300 .
C4 C3 1.376(4) .
C17 H17 0.9300 .
C17 C16 1.375(4) .
C22 H22 0.9300 .
C22 C23 1.379(4) .
C10 H10 0.9300 .
C10 C9 1.376(4) .
C9 H9 0.9300 .
C9 C8 1.391(4) .
C8 H8 0.9300 .
C8 C7 1.388(4) .
C23 H23 0.9300 .
N5 H5 0.8600 .
N5 C29 1.331(4) .
N5 C25 1.337(4) .
C33 H33 0.9300 .
C33 C32 1.395(4) .
C2 H2A 0.9300 .
C2 C3 1.383(5) .
C2 C1 1.388(4) .
C6 C7 1.495(4) .
C30 C31 1.514(4) .
C16 H16 0.9300 .
C29 C28 1.389(4) .
C31 C32 1.403(4) .
C5 C1 1.378(4) .
C32 C32 1.488(6) 2_455
C28 H28 0.9300 .
C28 C27 1.375(5) .
C3 H3A 0.9300 .
C1 H1 0.9300 .
C27 H27 0.9300 .
C27 C26 1.375(5) .
C26 H26 0.9300 .
C26 C25 1.382(5) .
C25 H25 0.9300 .

loop_
_geom_torsion_atom_site_label_1
_geom_torsion_atom_site_label_2
_geom_torsion_atom_site_label_3
_geom_torsion_atom_site_label_4
_geom_torsion
_geom_torsion_site_symmetry_4
O2 C19 C18 C13 131.1(3) .
O2 C19 C18 C17 -46.8(4) .
O1 C6 C7 C12 -53.7(4) .
O1 C6 C7 C8 120.6(3) .
O3 C30 C31 C36 144.8(3) .
O3 C30 C31 C32 -30.2(4) .
N1 C4 C3 C2 -0.2(5) .
N1 C5 C1 C2 -1.3(5) .
N3 C19 C18 C13 -49.7(4) .
N3 C19 C18 C17 132.4(3) .
N4 C24 C23 C22 -0.6(5) .
N6 C30 C31 C36 -33.0(4) .
N6 C30 C31 C32 152.0(3) .
N6 C29 C28 C27 179.9(3) .
N2 C6 C7 C12 128.9(3) .
N2 C6 C7 C8 -56.8(4) .
N2 C5 C1 C2 179.9(3) .
C19 N3 C20 N4 172.8(3) .
C19 N3 C20 C21 -8.8(5) .
C19 C18 C13 C14 -179.4(3) .
C19 C18 C13 C12 -4.8(4) .
C19 C18 C17 C16 179.5(3) .
C35 C36 C31 C30 -174.6(3) .
C35 C36 C31 C32 0.4(5) .
C35 C34 C33 C32 1.2(5) .
C21 C22 C23 C24 0.8(4) .
C11 C12 C7 C8 -1.0(4) .
C11 C12 C7 C6 173.3(3) .
C11 C10 C9 C8 -1.4(5) .
C20 N3 C19 O2 -3.8(5) .
C20 N3 C19 C18 177.0(3) .
C20 N4 C24 C23 -0.7(5) .
C20 C21 C22 C23 0.2(4) .
C18 C13 C14 C15 0.2(4) .
C18 C13 C12 C11 -77.7(4) .
C18 C13 C12 C7 110.2(3) .
C18 C17 C16 C15 -0.1(5) .
C13 C18 C17 C16 1.5(4) .
C13 C14 C15 C16 1.3(5) .
C13 C12 C7 C8 171.2(3) .
C13 C12 C7 C6 -14.6(4) .
C36 C35 C34 C33 -1.8(5) .
C36 C31 C32 C33 -1.0(4) .
C36 C31 C32 C32 -179.3(3) 2_455
C34 C35 C36 C31 1.0(5) .
C34 C33 C32 C31 0.2(5) .
C34 C33 C32 C32 178.7(3) 2_455
C14 C13 C12 C11 97.0(3) .
C14 C13 C12 C7 -75.0(4) .
C14 C15 C16 C17 -1.3(5) .
C12 C11 C10 C9 1.5(5) .
C12 C13 C14 C15 -174.8(3) .
C24 N4 C20 N3 -179.9(3) .
C24 N4 C20 C21 1.7(4) .
C4 N1 C5 N2 179.3(3) .
C4 N1 C5 C1 0.5(4) .
C17 C18 C13 C14 -1.6(4) .
C17 C18 C13 C12 173.0(3) .
C22 C21 C20 N3 -179.6(3) .
C22 C21 C20 N4 -1.5(4) .
C10 C11 C12 C13 -172.5(3) .
C10 C11 C12 C7 -0.3(4) .
C10 C9 C8 C7 0.2(4) .
C9 C8 C7 C12 1.1(4) .
C9 C8 C7 C6 -173.2(3) .
N5 C29 C28 C27 -0.1(5) .
C6 N2 C5 N1 150.3(3) .
C6 N2 C5 C1 -30.8(4) .
C30 N6 C29 N5 -175.2(3) .
C30 N6 C29 C28 4.8(5) .
C30 C31 C32 C33 174.1(3) .
C30 C31 C32 C32 -4.2(5) 2_455
C29 N6 C30 O3 -4.2(5) .
C29 N6 C30 C31 173.6(3) .
C29 N5 C25 C26 0.5(6) .
C29 C28 C27 C26 0.0(6) .
C5 N1 C4 C3 0.3(4) .
C5 N2 C6 O1 -1.7(4) .
C5 N2 C6 C7 175.7(3) .
C28 C27 C26 C25 0.4(6) .
C3 C2 C1 C5 1.3(5) .
C1 C2 C3 C4 -0.6(5) .
C27 C26 C25 N5 -0.6(6) .
C25 N5 C29 N6 179.9(3) .
C25 N5 C29 C28 -0.1(5) .
